data_1549885
loop_
_publ_author_name
'Oldknow, Samuel'
'Martir, Diego Rota'
'Pritchard, Victoria E.'
'Blitz, Mark A.'
'Fishwick, Colin W. G.'
'Zysman-Colman, Eli'
'Hardie, Michaele J.'

_publ_section_title
;
 Structure-switching M<sub>3</sub>L<sub>2</sub> Ir(iii) coordination cages
 with photo-isomerising azo-aromatic linkers.
;
_journal_issue 42
_journal_name_full 'Chemical science'
_journal_page_first 8150
_journal_page_last 8159
_journal_paper_doi 10.1039/c8sc03499k
_journal_volume 9
_journal_year 2018
_chemical_formula_sum 'C12 H16 N3 Na O6'
_chemical_formula_weight 321.27
_chemical_name_systematic
;
octaaquodibis(4-[2-(4-pyridyl)diazenyl]-benzoate)sodium(I) 
;
_space_group_crystal_system triclinic
_space_group_IT_number 2
_space_group_name_Hall '-P 1'
_space_group_name_H-M_alt 'P -1'
_symmetry_space_group_name_Hall '-P 1'
_symmetry_space_group_name_H-M 'P -1'
_atom_sites_solution_hydrogens difmap
_audit_creation_method SHELXL-2014/7
_audit_update_record
;
2018-07-30 deposited with the CCDC.
2018-08-29 downloaded from the CCDC.
;
_cell_angle_alpha 88.175(4)
_cell_angle_beta 83.629(5)
_cell_angle_gamma 69.716(6)
_cell_formula_units_Z 2
_cell_length_a 6.1765(4)
_cell_length_b 7.0883(4)
_cell_length_c 17.5927(6)
_cell_measurement_reflns_used 5957
_cell_measurement_temperature 120(2)
_cell_measurement_theta_max 73.7970
_cell_measurement_theta_min 5.1010
_cell_volume 717.98(7)
_computing_cell_refinement
;
CrysAlisPro, Agilent Technologies,
Version 1.171.37.33 (release 27-03-2014 CrysAlis171 .NET)
(compiled Mar 27 2014,17:12:48)
;
_computing_data_collection
;
CrysAlisPro, Agilent Technologies,
Version 1.171.37.33 (release 27-03-2014 CrysAlis171 .NET)
(compiled Mar 27 2014,17:12:48)
;
_computing_data_reduction
;
CrysAlisPro, Agilent Technologies,
Version 1.171.37.33 (release 27-03-2014 CrysAlis171 .NET)
(compiled Mar 27 2014,17:12:48)
;
_computing_structure_refinement 'SHELXL-2014/7 (Sheldrick, 2014)'
_diffrn_ambient_temperature 120(2)
_diffrn_measured_fraction_theta_full 0.965
_diffrn_measured_fraction_theta_max 0.944
_diffrn_measurement_device_type 'Agilent Supernova'
_diffrn_measurement_method '\w scans'
_diffrn_radiation_type CuK\a
_diffrn_radiation_wavelength 1.54184
_diffrn_reflns_av_R_equivalents 0.0520
_diffrn_reflns_av_unetI/netI 0.0336
_diffrn_reflns_Laue_measured_fraction_full 0.965
_diffrn_reflns_Laue_measured_fraction_max 0.944
_diffrn_reflns_limit_h_max 7
_diffrn_reflns_limit_h_min -7
_diffrn_reflns_limit_k_max 8
_diffrn_reflns_limit_k_min -8
_diffrn_reflns_limit_l_max 20
_diffrn_reflns_limit_l_min -19
_diffrn_reflns_number 13098
_diffrn_reflns_point_group_measured_fraction_full 0.965
_diffrn_reflns_point_group_measured_fraction_max 0.944
_diffrn_reflns_theta_full 67.684
_diffrn_reflns_theta_max 73.971
_diffrn_reflns_theta_min 5.059
_diffrn_source 'fine-focus sealed tube'
_exptl_absorpt_coefficient_mu 1.274
_exptl_absorpt_correction_T_max 0.963
_exptl_absorpt_correction_T_min 0.855
_exptl_absorpt_correction_type gaussian
_exptl_absorpt_process_details
;
CrysAlisPro, Agilent Technologies,
Version 1.171.37.33 (release 27-03-2014 CrysAlis171 .NET)
(compiled Mar 27 2014,17:12:48)
Numerical absorption correction based on gaussian integration over
            a multifaceted crystal model
Empirical absorption correction using spherical harmonics,
 implemented in SCALE3 ABSPACK scaling algorithm.
;
_exptl_crystal_colour yellow
_exptl_crystal_density_diffrn 1.486
_exptl_crystal_description needle
_exptl_crystal_F_000 336
_exptl_crystal_size_max 0.190
_exptl_crystal_size_mid 0.050
_exptl_crystal_size_min 0.040
_refine_diff_density_max 0.249
_refine_diff_density_min -0.212
_refine_diff_density_rms 0.052
_refine_ls_extinction_method none
_refine_ls_goodness_of_fit_ref 1.056
_refine_ls_hydrogen_treatment refall
_refine_ls_matrix_type full
_refine_ls_number_parameters 263
_refine_ls_number_reflns 2761
_refine_ls_number_restraints 0
_refine_ls_restrained_S_all 1.056
_refine_ls_R_factor_all 0.0420
_refine_ls_R_factor_gt 0.0342
_refine_ls_shift/su_max 0.000
_refine_ls_shift/su_mean 0.000
_refine_ls_structure_factor_coef Fsqd
_refine_ls_weighting_details 'w=1/[\s^2^(Fo^2^)+(0.0570P)^2^+0.0305P] where P=(Fo^2^+2Fc^2^)/3'
_refine_ls_weighting_scheme calc
_refine_ls_wR_factor_gt 0.0911
_refine_ls_wR_factor_ref 0.0973
_reflns_Friedel_coverage 0.000
_reflns_number_gt 2329
_reflns_number_total 2761
_reflns_threshold_expression 'I > 2\s(I)'
_cod_data_source_file c8sc03499k2.cif
_cod_data_source_block C_CCDC1
_cod_depositor_comments 'Adding full bibliography for 1549883--1549886.cif.'
_cod_database_code 1549885
_shelx_shelxl_version_number 2014/7
_shelx_space_group_comment
;
The symmetry employed for this shelxl refinement is uniquely defined
by the following loop, which should always be used as a source of
symmetry information in preference to the above space-group names.
They are only intended as comments.
;
_shelx_estimated_absorpt_t_min 0.794
_shelx_estimated_absorpt_t_max 0.951

loop_
_space_group_symop_operation_xyz
'x, y, z'
'-x, -y, -z'

loop_
_atom_site_label
_atom_site_type_symbol
_atom_site_fract_x
_atom_site_fract_y
_atom_site_fract_z
_atom_site_U_iso_or_equiv
_atom_site_adp_type
_atom_site_occupancy
_atom_site_site_symmetry_order
_atom_site_calc_flag
Na2 Na 1.07261(8) 0.11831(7) 0.07641(3) 0.01649(16) Uani 1 1 d
O4 O 1.32441(19) -0.17316(16) 0.12221(7) 0.0276(3) Uani 1 1 d
O3 O 0.77309(18) 0.43012(15) 0.05168(6) 0.0190(2) Uani 1 1 d
O6 O 0.77737(17) -0.02151(16) 0.05256(6) 0.0186(2) Uani 1 1 d
O5 O 1.33154(17) 0.32516(15) 0.07651(6) 0.0188(2) Uani 1 1 d
O1 O -0.12916(16) 0.43261(15) 0.79846(6) 0.0200(2) Uani 1 1 d
O2 O 0.22806(16) 0.30868(14) 0.83542(6) 0.0190(2) Uani 1 1 d
N3 N 0.4379(2) 0.25027(17) 0.46860(7) 0.0188(3) Uani 1 1 d
N2 N 0.6486(2) 0.22781(17) 0.45174(7) 0.0186(3) Uani 1 1 d
N1 N 0.8921(2) 0.16960(17) 0.21659(7) 0.0193(3) Uani 1 1 d
C6 C 0.3649(2) 0.27076(19) 0.54866(8) 0.0165(3) Uani 1 1 d
C7 C 0.5145(2) 0.2509(2) 0.60482(8) 0.0192(3) Uani 1 1 d
C10 C 0.0408(2) 0.3416(2) 0.64586(8) 0.0178(3) Uani 1 1 d
C9 C 0.1880(2) 0.32366(18) 0.70231(8) 0.0153(3) Uani 1 1 d
C3 C 0.7192(2) 0.20916(18) 0.37143(8) 0.0165(3) Uani 1 1 d
C12 C 0.0879(2) 0.35824(19) 0.78473(8) 0.0157(3) Uani 1 1 d
C4 C 0.5704(2) 0.2378(2) 0.31503(9) 0.0201(3) Uani 1 1 d
C11 C 0.1279(2) 0.3130(2) 0.56927(8) 0.0189(3) Uani 1 1 d
C8 C 0.4267(2) 0.2764(2) 0.68098(8) 0.0179(3) Uani 1 1 d
C2 C 0.9562(2) 0.1619(2) 0.34928(8) 0.0191(3) Uani 1 1 d
C1 C 1.0322(2) 0.1424(2) 0.27176(8) 0.0195(3) Uani 1 1 d
C5 C 0.6640(2) 0.2172(2) 0.23944(9) 0.0215(3) Uani 1 1 d
H7 H 0.679(3) 0.219(3) 0.5913(11) 0.020(4) Uiso 1 1 d
H8 H 0.526(3) 0.266(3) 0.7191(11) 0.023(4) Uiso 1 1 d
H4 H 0.406(4) 0.269(3) 0.3289(12) 0.030(5) Uiso 1 1 d
H10 H -0.121(3) 0.371(3) 0.6599(11) 0.022(4) Uiso 1 1 d
H11 H 0.032(3) 0.321(3) 0.5304(11) 0.020(4) Uiso 1 1 d
H2 H 1.061(3) 0.147(3) 0.3850(12) 0.028(5) Uiso 1 1 d
H5 H 0.559(3) 0.238(3) 0.1987(12) 0.028(5) Uiso 1 1 d
H1 H 1.199(3) 0.109(3) 0.2554(11) 0.023(4) Uiso 1 1 d
H4A H 1.454(4) -0.203(3) 0.1395(13) 0.033(5) Uiso 1 1 d
H3A H 0.650(4) 0.414(3) 0.0631(14) 0.036(6) Uiso 1 1 d
H3B H 0.785(3) 0.503(3) 0.0843(12) 0.027(5) Uiso 1 1 d
H5A H 1.287(4) 0.402(4) 0.0366(15) 0.044(6) Uiso 1 1 d
H5B H 1.261(4) 0.410(3) 0.1155(14) 0.034(5) Uiso 1 1 d
H4B H 1.253(4) -0.245(3) 0.1479(13) 0.034(5) Uiso 1 1 d
H6A H 0.784(3) -0.115(3) 0.0844(13) 0.033(5) Uiso 1 1 d
H6B H 0.647(4) 0.063(4) 0.0596(13) 0.038(6) Uiso 1 1 d

loop_
_atom_site_aniso_label
_atom_site_aniso_U_11
_atom_site_aniso_U_22
_atom_site_aniso_U_33
_atom_site_aniso_U_23
_atom_site_aniso_U_13
_atom_site_aniso_U_12
Na2 0.0153(3) 0.0181(3) 0.0141(3) 0.0007(2) 0.00007(19) -0.0039(2)
O4 0.0157(5) 0.0273(5) 0.0354(7) 0.0116(5) -0.0011(4) -0.0036(4)
O3 0.0184(5) 0.0198(5) 0.0173(6) 0.0000(4) -0.0017(4) -0.0047(4)
O6 0.0176(5) 0.0202(5) 0.0162(6) 0.0023(4) 0.0016(4) -0.0053(4)
O5 0.0185(5) 0.0210(4) 0.0138(5) -0.0003(4) -0.0006(4) -0.0034(4)
O1 0.0162(5) 0.0264(5) 0.0150(5) -0.0009(4) 0.0029(4) -0.0056(4)
O2 0.0195(5) 0.0237(5) 0.0127(5) 0.0020(4) -0.0012(4) -0.0064(4)
N3 0.0193(6) 0.0210(5) 0.0142(7) -0.0004(5) 0.0011(4) -0.0056(4)
N2 0.0189(5) 0.0221(5) 0.0127(7) -0.0004(5) 0.0015(4) -0.0053(4)
N1 0.0194(6) 0.0211(5) 0.0142(6) -0.0002(4) 0.0011(4) -0.0036(4)
C6 0.0194(6) 0.0169(6) 0.0115(7) 0.0003(5) 0.0017(5) -0.0051(5)
C7 0.0157(6) 0.0234(6) 0.0167(8) 0.0002(5) 0.0015(5) -0.0054(5)
C10 0.0153(6) 0.0215(6) 0.0151(8) -0.0003(5) 0.0014(5) -0.0053(5)
C9 0.0173(6) 0.0135(5) 0.0131(7) 0.0018(5) 0.0006(5) -0.0037(5)
C3 0.0188(6) 0.0152(6) 0.0137(8) 0.0001(5) 0.0014(5) -0.0044(5)
C12 0.0168(6) 0.0156(6) 0.0142(7) 0.0005(5) 0.0015(5) -0.0060(5)
C4 0.0177(7) 0.0236(7) 0.0165(8) -0.0007(5) 0.0008(5) -0.0045(5)
C11 0.0184(6) 0.0231(6) 0.0146(8) 0.0000(5) -0.0021(5) -0.0061(5)
C8 0.0169(6) 0.0216(6) 0.0138(7) 0.0017(5) -0.0021(5) -0.0048(5)
C2 0.0186(7) 0.0231(6) 0.0143(8) 0.0006(5) -0.0009(5) -0.0058(5)
C1 0.0168(6) 0.0232(6) 0.0161(8) -0.0010(5) 0.0026(5) -0.0051(5)
C5 0.0212(7) 0.0259(7) 0.0151(8) -0.0004(6) -0.0016(5) -0.0052(5)

loop_
_atom_type_symbol
_atom_type_description
_atom_type_scat_dispersion_real
_atom_type_scat_dispersion_imag
_atom_type_scat_source
C C 0.0181 0.0091 'International Tables Vol C Tables 4.2.6.8 and 6.1.1.4'
H H 0.0000 0.0000 'International Tables Vol C Tables 4.2.6.8 and 6.1.1.4'
N N 0.0311 0.0180 'International Tables Vol C Tables 4.2.6.8 and 6.1.1.4'
Na Na 0.1353 0.1239 'International Tables Vol C Tables 4.2.6.8 and 6.1.1.4'
O O 0.0492 0.0322 'International Tables Vol C Tables 4.2.6.8 and 6.1.1.4'

loop_
_geom_angle_atom_site_label_1
_geom_angle_atom_site_label_2
_geom_angle_atom_site_label_3
_geom_angle
_geom_angle_site_symmetry_1
_geom_angle_site_symmetry_3
O4 Na2 O6 91.89(4) . 2_755
O4 Na2 O3 169.54(5) . .
O6 Na2 O3 98.27(4) 2_755 .
O4 Na2 O6 96.03(4) . .
O6 Na2 O6 84.51(4) 2_755 .
O3 Na2 O6 82.52(4) . .
O4 Na2 O5 97.10(4) . .
O6 Na2 O5 89.48(4) 2_755 .
O3 Na2 O5 85.56(4) . .
O6 Na2 O5 165.73(4) . .
O4 Na2 N1 83.50(4) . .
O6 Na2 N1 170.41(4) 2_755 .
O3 Na2 N1 86.09(4) . .
O6 Na2 N1 87.61(4) . .
O5 Na2 N1 99.41(4) . .
O4 Na2 Na2 95.38(4) . 2_755
O6 Na2 Na2 42.85(3) 2_755 2_755
O3 Na2 Na2 90.40(3) . 2_755
O6 Na2 Na2 41.66(3) . 2_755
O5 Na2 Na2 131.00(4) . 2_755
N1 Na2 Na2 129.05(4) . 2_755
Na2 O6 Na2 95.49(4) 2_755 .
N2 N3 C6 113.95(12) . .
N3 N2 C3 113.43(12) . .
C1 N1 C5 116.51(13) . .
C1 N1 Na2 118.75(9) . .
C5 N1 Na2 124.71(10) . .
C11 C6 C7 120.31(13) . .
C11 C6 N3 115.65(12) . .
C7 C6 N3 124.03(12) . .
C8 C7 C6 119.79(12) . .
C11 C10 C9 120.73(12) . .
C10 C9 C8 119.25(13) . .
C10 C9 C12 119.46(12) . .
C8 C9 C12 121.28(12) . .
C4 C3 C2 118.65(13) . .
C4 C3 N2 125.02(12) . .
C2 C3 N2 116.31(12) . .
O1 C12 O2 124.64(13) . .
O1 C12 C9 117.58(12) . .
O2 C12 C9 117.78(11) . .
C5 C4 C3 118.43(13) . .
C10 C11 C6 119.45(13) . .
C7 C8 C9 120.44(13) . .
C1 C2 C3 118.19(13) . .
N1 C1 C2 124.11(13) . .
N1 C5 C4 124.09(13) . .

loop_
_geom_bond_atom_site_label_1
_geom_bond_atom_site_label_2
_geom_bond_distance
_geom_bond_site_symmetry_2
Na2 O4 2.2980(12) .
Na2 O6 2.3810(11) 2_755
Na2 O3 2.4039(11) .
Na2 O6 2.4358(11) .
Na2 O5 2.5168(11) .
Na2 N1 2.5734(13) .
Na2 Na2 3.5653(10) 2_755
O6 Na2 2.3810(11) 2_755
O1 C12 1.2570(17) .
O2 C12 1.2682(17) .
N3 N2 1.2571(17) .
N3 C6 1.4264(19) .
N2 C3 1.4278(19) .
N1 C1 1.3369(19) .
N1 C5 1.3464(19) .
C6 C11 1.3961(19) .
C6 C7 1.3978(19) .
C7 C8 1.381(2) .
C10 C11 1.388(2) .
C10 C9 1.3935(19) .
C9 C8 1.4034(19) .
C9 C12 1.505(2) .
C3 C4 1.389(2) .
C3 C2 1.3961(19) .
C4 C5 1.381(2) .
C2 C1 1.387(2) .
